data_1542872
loop_
_publ_author_name
'Hlina, Johann'
'Zitz, Rainer'
'Wagner, Harald'
'Stella, Filippo'
'Baumgartner, Judith'
'Marschner, Christoph'

_publ_section_title
;
 \s-Bond electron delocalization of branched oligogermanes and germanium
 containing oligosilanes
;
_journal_name_full 'Inorganica Chimica Acta'
_journal_page_first 120
_journal_page_last 133
_journal_paper_doi 10.1016/j.ica.2014.07.005
_journal_volume 422
_journal_year 2014
_chemical_formula_sum 'C30 H90 Ge3 Si12'
_chemical_formula_weight 1005.87
_chemical_name_systematic
;
 ?
;
_space_group_IT_number 2
_symmetry_cell_setting triclinic
_symmetry_space_group_name_Hall '-P 1'
_symmetry_space_group_name_H-M 'P -1'
_atom_sites_solution_hydrogens geom
_atom_sites_solution_primary direct
_atom_sites_solution_secondary difmap
_audit_creation_method SHELXL-97
_cell_angle_alpha 88.55(3)
_cell_angle_beta 83.27(3)
_cell_angle_gamma 66.97(3)
_cell_formula_units_Z 2
_cell_length_a 9.755(2)
_cell_length_b 9.882(2)
_cell_length_c 33.400(7)
_cell_measurement_reflns_used 5431
_cell_measurement_temperature 293(2)
_cell_measurement_theta_max 47.615
_cell_measurement_theta_min 4.466
_cell_volume 2942.0(13)
_computing_cell_refinement 'Bruker XSCANS'
_computing_data_collection 'Bruker XSCANS'
_computing_data_reduction 'Bruker SHELXTL'
_computing_molecular_graphics 'Bruker SHELXTL'
_computing_publication_material 'Bruker SHELXTL'
_computing_structure_refinement 'SHELXL-97 (Sheldrick, 1997)'
_computing_structure_solution 'SHELXS-97 (Sheldrick, 1990)'
_diffrn_ambient_temperature 293(2)
_diffrn_measured_fraction_theta_full 0.986
_diffrn_measured_fraction_theta_max 0.986
_diffrn_measurement_device_type 'SMART APEX'
_diffrn_measurement_method '\w scans'
_diffrn_radiation_monochromator graphite
_diffrn_radiation_source 'fine-focus sealed tube'
_diffrn_radiation_type MoK\a
_diffrn_radiation_wavelength 0.71073
_diffrn_reflns_av_R_equivalents 0.0463
_diffrn_reflns_av_sigmaI/netI 0.0757
_diffrn_reflns_limit_h_max 12
_diffrn_reflns_limit_h_min -12
_diffrn_reflns_limit_k_max 12
_diffrn_reflns_limit_k_min -12
_diffrn_reflns_limit_l_max 41
_diffrn_reflns_limit_l_min -41
_diffrn_reflns_number 23717
_diffrn_reflns_theta_full 26.36
_diffrn_reflns_theta_max 26.36
_diffrn_reflns_theta_min 1.23
_exptl_absorpt_coefficient_mu 1.785
_exptl_absorpt_correction_T_max 0.9824
_exptl_absorpt_correction_T_min 0.6638
_exptl_absorpt_correction_type multi-scan
_exptl_absorpt_process_details SADABS
_exptl_crystal_colour colorless
_exptl_crystal_density_diffrn 1.136
_exptl_crystal_density_method 'not measured'
_exptl_crystal_description plates
_exptl_crystal_F_000 1068
_exptl_crystal_size_max 0.25
_exptl_crystal_size_mid 0.22
_exptl_crystal_size_min 0.12
_refine_diff_density_max 0.710
_refine_diff_density_min -0.459
_refine_diff_density_rms 0.083
_refine_ls_extinction_method none
_refine_ls_goodness_of_fit_ref 0.979
_refine_ls_hydrogen_treatment constr
_refine_ls_matrix_type full
_refine_ls_number_parameters 543
_refine_ls_number_reflns 11865
_refine_ls_number_restraints 0
_refine_ls_restrained_S_all 0.979
_refine_ls_R_factor_all 0.0946
_refine_ls_R_factor_gt 0.0582
_refine_ls_shift/su_max 0.001
_refine_ls_shift/su_mean 0.000
_refine_ls_structure_factor_coef Fsqd
_refine_ls_weighting_details 'calc w=1/[\s^2^(Fo^2^)+(0.0606P)^2^+0.0000P] where P=(Fo^2^+2Fc^2^)/3'
_refine_ls_weighting_scheme calc
_refine_ls_wR_factor_gt 0.1224
_refine_ls_wR_factor_ref 0.1358
_reflns_number_gt 7705
_reflns_number_total 11865
_reflns_threshold_expression >2sigma(I)
_cod_data_source_file all.cif
_cod_data_source_block 24_728j
_cod_depositor_comments
;
The following automatic conversions were performed:

'_symmetry_cell_setting' value 'Triclinic' changed to 'triclinic'
according to the built-in table from CIF Core dictionary named
'cif_core.dic' version 2.4.1 from 2010-06-29.

Automatic conversion script
Id: cif_fix_values 4287 2015-11-16 14:04:37Z antanas 
;
_cod_original_cell_volume 2941.9(10)
_cod_original_sg_symbol_H-M P-1
_cod_database_code 1542872

loop_
_symmetry_equiv_pos_as_xyz
'x, y, z'
'-x, -y, -z'

loop_
_atom_site_label
_atom_site_type_symbol
_atom_site_fract_x
_atom_site_fract_y
_atom_site_fract_z
_atom_site_U_iso_or_equiv
_atom_site_adp_type
_atom_site_occupancy
_atom_site_symmetry_multiplicity
_atom_site_calc_flag
_atom_site_refinement_flags
_atom_site_disorder_assembly
_atom_site_disorder_group
Si9 Si -0.1114(3) 1.1182(3) 0.05966(7) 0.0514(8) Uani 0.503(3) 1 d P . 1
C21 C -0.2972(10) 1.0958(12) 0.0672(3) 0.072(2) Uani 0.503(3) 1 d P . 1
H21A H -0.3044 1.0467 0.0920 0.108 Uiso 0.503(3) 1 calc PR . 1
H21B H -0.3032 1.0385 0.0451 0.108 Uiso 0.503(3) 1 calc PR . 1
H21C H -0.3781 1.1909 0.0681 0.108 Uiso 0.503(3) 1 calc PR . 1
C22 C -0.1313(16) 1.239(2) 0.1023(6) 0.072(2) Uani 0.503(3) 1 d P . 1
H22A H -0.0519 1.2744 0.0990 0.108 Uiso 0.503(3) 1 calc PR . 1
H22B H -0.1263 1.1857 0.1268 0.108 Uiso 0.503(3) 1 calc PR . 1
H22C H -0.2262 1.3212 0.1035 0.108 Uiso 0.503(3) 1 calc PR . 1
Si14 Si 0.0959(3) 0.7551(3) -0.00028(8) 0.0513(7) Uani 0.503(3) 1 d P . 1
C26 C -0.0829(11) 0.7204(12) 0.0026(3) 0.074(3) Uani 0.503(3) 1 d P . 1
H26A H -0.0818 0.6676 -0.0213 0.111 Uiso 0.503(3) 1 calc PR . 1
H26B H -0.1679 0.8127 0.0046 0.111 Uiso 0.503(3) 1 calc PR . 1
H26C H -0.0896 0.6633 0.0259 0.111 Uiso 0.503(3) 1 calc PR . 1
Si12 Si 0.0103(5) 0.7236(5) 0.10169(12) 0.0711(10) Uani 0.503(3) 1 d P . 1
C34 C -0.0820(17) 0.8139(16) 0.1512(4) 0.106(5) Uani 0.503(3) 1 d P . 1
H34A H -0.1199 0.7506 0.1669 0.159 Uiso 0.503(3) 1 calc PR . 1
H34B H -0.1635 0.9051 0.1471 0.159 Uiso 0.503(3) 1 calc PR . 1
H34C H -0.0106 0.8326 0.1652 0.159 Uiso 0.503(3) 1 calc PR . 1
C35 C 0.1681(17) 0.5483(14) 0.1122(4) 0.114(5) Uani 0.503(3) 1 d P . 1
H35A H 0.1311 0.4928 0.1313 0.171 Uiso 0.503(3) 1 calc PR . 1
H35B H 0.2440 0.5705 0.1230 0.171 Uiso 0.503(3) 1 calc PR . 1
H35C H 0.2103 0.4917 0.0876 0.171 Uiso 0.503(3) 1 calc PR . 1
C36 C -0.1268(7) 0.6728(11) 0.07821(11) 0.102(4) Uani 0.503(3) 1 d P . 1
H36A H -0.0776 0.6130 0.0545 0.153 Uiso 0.503(3) 1 calc PR . 1
H36B H -0.2069 0.7604 0.0710 0.153 Uiso 0.503(3) 1 calc PR . 1
H36C H -0.1668 0.6187 0.0970 0.153 Uiso 0.503(3) 1 calc PR . 1
Si16 Si 0.3455(4) 0.8144(5) 0.07643(10) 0.0675(9) Uani 0.503(3) 1 d PR . 1
C31 C 0.4224(6) 0.6198(5) 0.0940(2) 0.097(4) Uani 0.503(3) 1 d PR . 1
H31A H 0.4232 0.5547 0.0731 0.145 Uiso 0.503(3) 1 d PR . 1
H31B H 0.3606 0.6107 0.1177 0.145 Uiso 0.503(3) 1 d PR . 1
H31C H 0.5228 0.5946 0.1004 0.145 Uiso 0.503(3) 1 d PR . 1
C32 C 0.4743(10) 0.8289(12) 0.0329(3) 0.086(3) Uani 0.503(3) 1 d P . 1
H32A H 0.5759 0.7701 0.0374 0.129 Uiso 0.503(3) 1 calc PR . 1
H32B H 0.4620 0.9297 0.0299 0.129 Uiso 0.503(3) 1 calc PR . 1
H32C H 0.4519 0.7943 0.0089 0.129 Uiso 0.503(3) 1 calc PR . 1
C33 C 0.3443(16) 0.9394(16) 0.1191(4) 0.110(4) Uani 0.503(3) 1 d P . 1
H33A H 0.4451 0.9152 0.1250 0.166 Uiso 0.503(3) 1 calc PR . 1
H33B H 0.2850 0.9259 0.1427 0.166 Uiso 0.503(3) 1 calc PR . 1
H33C H 0.3021 1.0401 0.1112 0.166 Uiso 0.503(3) 1 calc PR . 1
Si11 Si 0.2944(4) 0.9034(5) 0.09157(12) 0.0740(10) Uani 0.497(3) 1 d P . 2
C28 C 0.2482(16) 0.9379(19) 0.1466(4) 0.115(5) Uani 0.497(3) 1 d P . 2
H28A H 0.3372 0.9265 0.1583 0.172 Uiso 0.497(3) 1 calc PR . 2
H28B H 0.2086 0.8689 0.1582 0.172 Uiso 0.497(3) 1 calc PR . 2
H28C H 0.1748 1.0362 0.1518 0.172 Uiso 0.497(3) 1 calc PR . 2
C29 C 0.3444(14) 1.0567(15) 0.0722(5) 0.122(5) Uani 0.497(3) 1 d P . 2
H29A H 0.2546 1.1428 0.0704 0.183 Uiso 0.497(3) 1 calc PR . 2
H29B H 0.4002 1.0304 0.0460 0.183 Uiso 0.497(3) 1 calc PR . 2
H29C H 0.4045 1.0766 0.0902 0.183 Uiso 0.497(3) 1 calc PR . 2
C30 C 0.4637(14) 0.7265(18) 0.0832(5) 0.138(7) Uani 0.497(3) 1 d P . 2
H30A H 0.5429 0.7323 0.0967 0.208 Uiso 0.497(3) 1 calc PR . 2
H30B H 0.4960 0.7100 0.0548 0.208 Uiso 0.497(3) 1 calc PR . 2
H30C H 0.4387 0.6467 0.0937 0.208 Uiso 0.497(3) 1 calc PR . 2
Si13 Si -0.0110(3) 1.1415(3) 0.05201(7) 0.0512(8) Uani 0.497(3) 1 d P . 2
C23 C 0.1383(11) 1.2119(11) 0.0345(3) 0.069(2) Uani 0.497(3) 1 d P . 2
H23A H 0.0922 1.3146 0.0287 0.103 Uiso 0.497(3) 1 calc PR . 2
H23B H 0.1964 1.1585 0.0105 0.103 Uiso 0.497(3) 1 calc PR . 2
H23C H 0.2025 1.1986 0.0552 0.103 Uiso 0.497(3) 1 calc PR . 2
C24 C -0.0878(16) 1.233(2) 0.1025(6) 0.069(2) Uani 0.497(3) 1 d P . 2
H24A H -0.0085 1.2085 0.1193 0.103 Uiso 0.497(3) 1 calc PR . 2
H24B H -0.1635 1.2011 0.1147 0.103 Uiso 0.497(3) 1 calc PR . 2
H24C H -0.1311 1.3381 0.0994 0.103 Uiso 0.497(3) 1 calc PR . 2
Si10 Si 0.1886(3) 0.7824(3) -0.00595(8) 0.0540(8) Uani 0.497(3) 1 d P . 2
C27 C 0.3543(11) 0.8270(13) -0.0272(3) 0.082(3) Uani 0.497(3) 1 d P . 2
H27A H 0.4321 0.7894 -0.0099 0.123 Uiso 0.497(3) 1 calc PR . 2
H27B H 0.3232 0.9317 -0.0290 0.123 Uiso 0.497(3) 1 calc PR . 2
H27C H 0.3915 0.7826 -0.0536 0.123 Uiso 0.497(3) 1 calc PR . 2
Si15 Si -0.0346(4) 0.7998(5) 0.11372(12) 0.0609(9) Uani 0.497(3) 1 d P . 2
C37 C 0.0045(16) 0.8504(16) 0.1635(3) 0.092(4) Uani 0.497(3) 1 d P . 2
H37A H -0.0272 0.9552 0.1656 0.138 Uiso 0.497(3) 1 calc PR . 2
H37B H 0.1100 0.8041 0.1656 0.138 Uiso 0.497(3) 1 calc PR . 2
H37C H -0.0494 0.8178 0.1849 0.138 Uiso 0.497(3) 1 calc PR . 2
C38 C -0.2410(11) 0.8817(13) 0.1128(4) 0.095(4) Uani 0.497(3) 1 d P . 2
H38A H -0.2658 0.8442 0.0897 0.143 Uiso 0.497(3) 1 calc PR . 2
H38B H -0.2748 0.9867 0.1114 0.143 Uiso 0.497(3) 1 calc PR . 2
H38C H -0.2891 0.8566 0.1369 0.143 Uiso 0.497(3) 1 calc PR . 2
C39 C 0.0281(17) 0.5952(13) 0.1104(4) 0.101(4) Uani 0.497(3) 1 d P . 2
H39A H 0.0353 0.5560 0.1371 0.151 Uiso 0.497(3) 1 calc PR . 2
H39B H 0.1244 0.5537 0.0947 0.151 Uiso 0.497(3) 1 calc PR . 2
H39C H -0.0433 0.5710 0.0979 0.151 Uiso 0.497(3) 1 calc PR . 2
Ge3 Ge 0.09457(5) 0.88349(5) 0.060126(13) 0.04895(13) Uani 1 1 d . . .
Ge2 Ge 0.72889(5) 0.15982(4) 0.394394(13) 0.04470(13) Uani 1 1 d . . .
Ge1 Ge 0.55056(5) 0.39181(5) 0.273087(13) 0.04923(14) Uani 1 1 d . . .
Si1 Si 0.78294(13) 0.18498(13) 0.27540(3) 0.0489(3) Uani 1 1 d . . .
Si2 Si 0.88593(13) 0.17611(13) 0.33573(4) 0.0480(3) Uani 1 1 d . . .
Si3 Si 0.46962(13) 0.27793(14) 0.38521(4) 0.0534(3) Uani 1 1 d . . .
Si4 Si 0.42006(13) 0.46927(13) 0.33910(4) 0.0534(3) Uani 1 1 d . . .
Si5 Si 0.5923(2) 0.59369(15) 0.24141(5) 0.0770(4) Uani 1 1 d . . .
Si6 Si 0.40178(17) 0.32558(18) 0.23165(5) 0.0746(4) Uani 1 1 d . . .
Si7 Si 0.79049(16) 0.26539(15) 0.44974(4) 0.0624(4) Uani 1 1 d . . .
Si8 Si 0.77918(16) -0.09045(13) 0.41109(4) 0.0606(4) Uani 1 1 d . . .
C1 C 0.9238(5) 0.1927(6) 0.23239(14) 0.0780(15) Uani 1 1 d . . .
H1A H 0.9418 0.2807 0.2351 0.117 Uiso 1 1 calc R . .
H1B H 0.8850 0.1931 0.2072 0.117 Uiso 1 1 calc R . .
H1C H 1.0160 0.1084 0.2330 0.117 Uiso 1 1 calc R . .
C2 C 0.7570(6) 0.0081(5) 0.26819(15) 0.0732(14) Uani 1 1 d . . .
H2A H 0.7218 0.0080 0.2425 0.110 Uiso 1 1 calc R . .
H2B H 0.6849 0.0002 0.2893 0.110 Uiso 1 1 calc R . .
H2C H 0.8510 -0.0737 0.2691 0.110 Uiso 1 1 calc R . .
C3 C 1.0711(5) 0.0137(5) 0.33193(15) 0.0743(14) Uani 1 1 d . . .
H3A H 1.1358 0.0248 0.3093 0.112 Uiso 1 1 calc R . .
H3B H 1.0551 -0.0749 0.3284 0.112 Uiso 1 1 calc R . .
H3C H 1.1169 0.0084 0.3562 0.112 Uiso 1 1 calc R . .
C4 C 0.9277(5) 0.3461(5) 0.33940(14) 0.0673(13) Uani 1 1 d . . .
H4A H 0.9781 0.3411 0.3628 0.101 Uiso 1 1 calc R . .
H4B H 0.8355 0.4317 0.3416 0.101 Uiso 1 1 calc R . .
H4C H 0.9907 0.3521 0.3157 0.101 Uiso 1 1 calc R . .
C5 C 0.4001(6) 0.1402(6) 0.36707(17) 0.0841(16) Uani 1 1 d . . .
H5A H 0.4087 0.0668 0.3871 0.126 Uiso 1 1 calc R . .
H5B H 0.4591 0.0942 0.3424 0.126 Uiso 1 1 calc R . .
H5C H 0.2970 0.1894 0.3625 0.126 Uiso 1 1 calc R . .
C6 C 0.3533(5) 0.3581(6) 0.43477(15) 0.0862(17) Uani 1 1 d . . .
H6A H 0.2502 0.4092 0.4304 0.129 Uiso 1 1 calc R . .
H6B H 0.3890 0.4255 0.4457 0.129 Uiso 1 1 calc R . .
H6C H 0.3618 0.2803 0.4534 0.129 Uiso 1 1 calc R . .
C7 C 0.4657(6) 0.6196(5) 0.36061(16) 0.0824(16) Uani 1 1 d . . .
H7A H 0.4387 0.7022 0.3431 0.124 Uiso 1 1 calc R . .
H7B H 0.5712 0.5834 0.3629 0.124 Uiso 1 1 calc R . .
H7C H 0.4104 0.6495 0.3868 0.124 Uiso 1 1 calc R . .
C8 C 0.2116(5) 0.5489(5) 0.33635(16) 0.0801(15) Uani 1 1 d . . .
H8A H 0.1595 0.5767 0.3630 0.120 Uiso 1 1 calc R . .
H8B H 0.1834 0.4767 0.3249 0.120 Uiso 1 1 calc R . .
H8C H 0.1856 0.6340 0.3197 0.120 Uiso 1 1 calc R . .
C9 C 0.7468(8) 0.6299(7) 0.26171(19) 0.115(2) Uani 1 1 d . . .
H9A H 0.8364 0.5417 0.2594 0.172 Uiso 1 1 calc R . .
H9B H 0.7176 0.6604 0.2896 0.172 Uiso 1 1 calc R . .
H9C H 0.7652 0.7062 0.2466 0.172 Uiso 1 1 calc R . .
C10 C 0.6484(8) 0.5577(7) 0.18620(16) 0.112(2) Uani 1 1 d . . .
H10A H 0.6611 0.6417 0.1740 0.168 Uiso 1 1 calc R . .
H10B H 0.5719 0.5396 0.1744 0.168 Uiso 1 1 calc R . .
H10C H 0.7412 0.4732 0.1818 0.168 Uiso 1 1 calc R . .
C11 C 0.4183(8) 0.7621(7) 0.2490(2) 0.146(3) Uani 1 1 d . . .
H11A H 0.3999 0.7943 0.2767 0.219 Uiso 1 1 calc R . .
H11B H 0.3356 0.7413 0.2421 0.219 Uiso 1 1 calc R . .
H11C H 0.4292 0.8380 0.2320 0.219 Uiso 1 1 calc R . .
C12 C 0.5109(7) 0.2418(8) 0.18315(17) 0.113(2) Uani 1 1 d . . .
H12A H 0.5919 0.1512 0.1881 0.170 Uiso 1 1 calc R . .
H12B H 0.5506 0.3081 0.1698 0.170 Uiso 1 1 calc R . .
H12C H 0.4468 0.2224 0.1664 0.170 Uiso 1 1 calc R . .
C13 C 0.2315(7) 0.4933(8) 0.2208(2) 0.135(3) Uani 1 1 d . . .
H13A H 0.2635 0.5619 0.2057 0.203 Uiso 1 1 calc R . .
H13B H 0.1746 0.5391 0.2457 0.203 Uiso 1 1 calc R . .
H13C H 0.1702 0.4640 0.2054 0.203 Uiso 1 1 calc R . .
C14 C 0.3308(7) 0.1907(7) 0.25630(19) 0.103(2) Uani 1 1 d . . .
H14A H 0.2733 0.1657 0.2385 0.154 Uiso 1 1 calc R . .
H14B H 0.2684 0.2333 0.2809 0.154 Uiso 1 1 calc R . .
H14C H 0.4140 0.1035 0.2622 0.154 Uiso 1 1 calc R . .
C15 C 0.7170(7) 0.4705(5) 0.44798(17) 0.0970(19) Uani 1 1 d . . .
H15A H 0.7417 0.5083 0.4711 0.146 Uiso 1 1 calc R . .
H15B H 0.6100 0.5093 0.4481 0.146 Uiso 1 1 calc R . .
H15C H 0.7615 0.4991 0.4238 0.146 Uiso 1 1 calc R . .
C16 C 0.9991(6) 0.1924(7) 0.44934(16) 0.0945(18) Uani 1 1 d . . .
H16A H 1.0432 0.2165 0.4244 0.142 Uiso 1 1 calc R . .
H16B H 1.0376 0.0875 0.4520 0.142 Uiso 1 1 calc R . .
H16C H 1.0233 0.2358 0.4715 0.142 Uiso 1 1 calc R . .
C17 C 0.7099(6) 0.2184(6) 0.49915(14) 0.0874(17) Uani 1 1 d . . .
H17A H 0.7372 0.2614 0.5208 0.131 Uiso 1 1 calc R . .
H17B H 0.7485 0.1135 0.5017 0.131 Uiso 1 1 calc R . .
H17C H 0.6026 0.2561 0.5003 0.131 Uiso 1 1 calc R . .
C18 C 0.9662(6) -0.1798(6) 0.43037(17) 0.0946(18) Uani 1 1 d . . .
H18A H 0.9883 -0.2825 0.4343 0.142 Uiso 1 1 calc R . .
H18B H 0.9639 -0.1339 0.4556 0.142 Uiso 1 1 calc R . .
H18C H 1.0421 -0.1688 0.4111 0.142 Uiso 1 1 calc R . .
C19 C 0.7812(6) -0.2027(5) 0.36667(15) 0.0768(15) Uani 1 1 d . . .
H19A H 0.8519 -0.1952 0.3451 0.115 Uiso 1 1 calc R . .
H19B H 0.6830 -0.1669 0.3580 0.115 Uiso 1 1 calc R . .
H19C H 0.8097 -0.3037 0.3741 0.115 Uiso 1 1 calc R . .
C20 C 0.6327(7) -0.0990(6) 0.45150(18) 0.109(2) Uani 1 1 d . . .
H20A H 0.5403 -0.0770 0.4403 0.163 Uiso 1 1 calc R . .
H20B H 0.6174 -0.0285 0.4726 0.163 Uiso 1 1 calc R . .
H20C H 0.6652 -0.1959 0.4624 0.163 Uiso 1 1 calc R . .
C25 C 0.2582(6) 0.5735(5) -0.00431(16) 0.0820(16) Uani 1 1 d . . .
H25D H 0.2872 0.5428 -0.0321 0.123 Uiso 0.503(3) 1 calc PR . 1
H25E H 0.2298 0.5019 0.0104 0.123 Uiso 0.503(3) 1 calc PR . 1
H25F H 0.3409 0.5823 0.0067 0.123 Uiso 0.503(3) 1 calc PR . 1
H25A H 0.2587 0.5222 -0.0284 0.123 Uiso 0.497(3) 1 d PR . 2
H25B H 0.3498 0.5888 -0.0054 0.123 Uiso 0.497(3) 1 d PR . 2
H25C H 0.2496 0.5161 0.0188 0.123 Uiso 0.497(3) 1 d PR . 2

loop_
_atom_site_aniso_label
_atom_site_aniso_U_11
_atom_site_aniso_U_22
_atom_site_aniso_U_33
_atom_site_aniso_U_23
_atom_site_aniso_U_13
_atom_site_aniso_U_12
Si9 0.0529(17) 0.0532(15) 0.0472(15) -0.0061(11) 0.0000(12) -0.0210(13)
C21 0.061(5) 0.090(6) 0.059(5) -0.011(4) 0.006(4) -0.025(5)
C22 0.061(5) 0.090(6) 0.059(5) -0.011(4) 0.006(4) -0.025(5)
Si14 0.0563(18) 0.0442(14) 0.0544(16) -0.0030(11) -0.0049(12) -0.0210(13)
C26 0.089(8) 0.087(8) 0.069(7) -0.005(6) -0.015(6) -0.059(6)
Si12 0.088(3) 0.073(3) 0.057(2) 0.009(2) -0.0088(19) -0.037(2)
C34 0.135(13) 0.112(11) 0.087(11) 0.004(8) 0.010(9) -0.072(10)
C35 0.137(13) 0.094(10) 0.083(9) 0.043(7) -0.023(9) -0.014(9)
C36 0.136(11) 0.113(10) 0.102(10) 0.016(7) -0.027(8) -0.093(9)
Si16 0.057(2) 0.086(3) 0.063(2) 0.0023(18) -0.0144(16) -0.030(2)
C31 0.066(8) 0.105(10) 0.104(10) 0.029(8) -0.023(7) -0.013(7)
C32 0.049(6) 0.105(9) 0.104(9) 0.010(7) 0.000(6) -0.033(6)
C33 0.105(11) 0.144(13) 0.098(11) 0.011(10) -0.042(9) -0.057(10)
Si11 0.055(2) 0.107(3) 0.064(2) -0.001(2) -0.0155(17) -0.034(2)
C28 0.100(11) 0.188(16) 0.068(9) -0.003(9) -0.034(7) -0.062(11)
C29 0.099(10) 0.149(13) 0.163(14) 0.027(10) -0.050(9) -0.089(10)
C30 0.063(9) 0.173(17) 0.144(15) -0.015(12) -0.043(9) 0.002(10)
Si13 0.0603(18) 0.0476(15) 0.0463(15) -0.0048(11) -0.0007(12) -0.0228(13)
C23 0.077(6) 0.063(5) 0.074(5) -0.008(4) -0.001(5) -0.038(5)
C24 0.077(6) 0.063(5) 0.074(5) -0.008(4) -0.001(5) -0.038(5)
Si10 0.0498(17) 0.0490(15) 0.0561(16) -0.0008(12) -0.0013(12) -0.0129(13)
C27 0.059(6) 0.103(9) 0.078(8) 0.004(6) 0.004(5) -0.026(6)
Si15 0.070(2) 0.061(2) 0.053(2) 0.0050(17) 0.0035(16) -0.031(2)
C37 0.128(12) 0.097(10) 0.051(7) 0.001(6) 0.018(7) -0.052(9)
C38 0.071(7) 0.121(10) 0.096(9) 0.008(7) 0.012(6) -0.045(7)
C39 0.149(13) 0.065(9) 0.089(9) 0.014(7) 0.009(9) -0.050(9)
Ge3 0.0475(3) 0.0529(3) 0.0477(3) 0.0008(2) -0.0049(2) -0.0212(2)
Ge2 0.0493(3) 0.0400(2) 0.0446(3) -0.00156(18) -0.00011(19) -0.0185(2)
Ge1 0.0551(3) 0.0436(3) 0.0493(3) 0.0015(2) -0.0031(2) -0.0204(2)
Si1 0.0522(7) 0.0476(7) 0.0468(7) -0.0057(5) 0.0027(5) -0.0215(6)
Si2 0.0438(7) 0.0485(7) 0.0510(7) -0.0007(5) -0.0005(5) -0.0185(5)
Si3 0.0471(7) 0.0553(8) 0.0538(8) 0.0010(6) 0.0050(6) -0.0186(6)
Si4 0.0496(7) 0.0457(7) 0.0575(8) -0.0031(6) 0.0011(6) -0.0124(6)
Si5 0.1155(13) 0.0527(8) 0.0656(10) 0.0104(7) -0.0033(8) -0.0385(9)
Si6 0.0732(10) 0.0900(11) 0.0681(10) 0.0004(8) -0.0189(7) -0.0371(8)
Si7 0.0773(9) 0.0617(8) 0.0508(8) -0.0046(6) -0.0099(7) -0.0289(7)
Si8 0.0793(9) 0.0450(7) 0.0544(8) 0.0046(6) 0.0002(7) -0.0235(7)
C1 0.071(3) 0.097(4) 0.058(3) -0.005(3) 0.015(3) -0.030(3)
C2 0.090(4) 0.049(3) 0.081(4) -0.012(2) -0.011(3) -0.026(3)
C3 0.051(3) 0.074(3) 0.087(4) 0.006(3) -0.001(3) -0.015(3)
C4 0.076(3) 0.076(3) 0.066(3) 0.004(3) -0.005(3) -0.048(3)
C5 0.070(3) 0.079(4) 0.117(5) 0.011(3) -0.016(3) -0.043(3)
C6 0.073(4) 0.104(4) 0.063(3) -0.009(3) 0.023(3) -0.023(3)
C7 0.099(4) 0.059(3) 0.085(4) -0.012(3) -0.002(3) -0.027(3)
C8 0.057(3) 0.075(4) 0.089(4) -0.002(3) -0.004(3) -0.006(3)
C9 0.187(7) 0.099(5) 0.104(5) 0.013(4) -0.023(5) -0.104(5)
C10 0.174(7) 0.122(5) 0.062(4) 0.027(3) -0.002(4) -0.086(5)
C11 0.172(8) 0.074(5) 0.147(7) 0.028(4) -0.003(6) -0.005(5)
C12 0.133(6) 0.160(7) 0.070(4) -0.024(4) -0.008(4) -0.082(5)
C13 0.108(5) 0.142(6) 0.141(7) 0.018(5) -0.074(5) -0.018(5)
C14 0.100(5) 0.127(5) 0.114(5) 0.000(4) -0.021(4) -0.077(4)
C15 0.144(6) 0.070(4) 0.083(4) -0.021(3) -0.015(4) -0.047(4)
C16 0.094(4) 0.131(5) 0.073(4) 0.000(3) -0.020(3) -0.056(4)
C17 0.103(4) 0.102(4) 0.055(3) 0.003(3) -0.010(3) -0.038(4)
C18 0.117(5) 0.070(4) 0.081(4) 0.005(3) -0.032(3) -0.015(3)
C19 0.096(4) 0.051(3) 0.084(4) -0.002(3) -0.012(3) -0.029(3)
C20 0.137(6) 0.077(4) 0.102(5) 0.014(3) 0.037(4) -0.045(4)
C25 0.090(4) 0.056(3) 0.084(4) 0.000(3) -0.008(3) -0.012(3)

loop_
_atom_type_symbol
_atom_type_description
_atom_type_scat_dispersion_real
_atom_type_scat_dispersion_imag
_atom_type_scat_source
C C 0.0033 0.0016 'International Tables Vol C Tables 4.2.6.8 and 6.1.1.4'
H H 0.0000 0.0000 'International Tables Vol C Tables 4.2.6.8 and 6.1.1.4'
Si Si 0.0817 0.0704 'International Tables Vol C Tables 4.2.6.8 and 6.1.1.4'
Ge Ge 0.1547 1.8001 'International Tables Vol C Tables 4.2.6.8 and 6.1.1.4'

loop_
_geom_angle_atom_site_label_1
_geom_angle_atom_site_label_2
_geom_angle_atom_site_label_3
_geom_angle
_geom_angle_site_symmetry_1
_geom_angle_site_symmetry_3
C22 Si9 C21 101.6(5) . .
C22 Si9 Si14 108.1(6) . 2_575
C21 Si9 Si14 109.8(3) . 2_575
C22 Si9 Ge3 113.8(6) . .
C21 Si9 Ge3 110.7(3) . .
Si14 Si9 Ge3 112.29(13) 2_575 .
C25 Si14 C26 108.2(4) . .
C25 Si14 Si9 108.1(2) . 2_575
C26 Si14 Si9 107.4(3) . 2_575
C25 Si14 Ge3 109.5(2) . .
C26 Si14 Ge3 109.3(3) . .
Si9 Si14 Ge3 114.18(13) 2_575 .
C34 Si12 C36 107.7(5) . .
C34 Si12 C35 106.9(6) . .
C36 Si12 C35 107.2(6) . .
C34 Si12 Ge3 110.5(4) . .
C36 Si12 Ge3 112.0(3) . .
C35 Si12 Ge3 112.3(5) . .
C32 Si16 C31 107.8(5) . .
C32 Si16 C33 108.8(6) . .
C31 Si16 C33 107.9(5) . .
C32 Si16 Ge3 112.3(4) . .
C31 Si16 Ge3 110.94(11) . .
C33 Si16 Ge3 109.1(5) . .
C29 Si11 C28 105.1(7) . .
C29 Si11 C30 109.2(7) . .
C28 Si11 C30 107.5(7) . .
C29 Si11 Ge3 112.8(4) . .
C28 Si11 Ge3 113.0(4) . .
C30 Si11 Ge3 109.1(5) . .
C24 Si13 C23 102.8(5) . .
C24 Si13 Si10 112.3(6) . 2_575
C23 Si13 Si10 107.5(4) . 2_575
C24 Si13 Ge3 109.0(6) . .
C23 Si13 Ge3 110.9(3) . .
Si10 Si13 Ge3 113.65(13) 2_575 .
C27 Si10 C25 106.9(4) . .
C27 Si10 Si13 108.1(4) . 2_575
C25 Si10 Si13 106.5(2) . 2_575
C27 Si10 Ge3 111.4(4) . .
C25 Si10 Ge3 109.4(2) . .
Si13 Si10 Ge3 114.23(13) 2_575 .
C38 Si15 C39 107.7(6) . .
C38 Si15 C37 107.5(6) . .
C39 Si15 C37 108.5(6) . .
C38 Si15 Ge3 112.4(4) . .
C39 Si15 Ge3 110.5(4) . .
C37 Si15 Ge3 110.1(4) . .
Si13 Ge3 Si10 105.21(10) . .
Si13 Ge3 Si15 113.75(12) . .
Si10 Ge3 Si15 129.05(14) . .
Si13 Ge3 Si11 90.49(14) . .
Si10 Ge3 Si11 108.95(12) . .
Si15 Ge3 Si11 102.40(13) . .
Si13 Ge3 Si12 131.82(13) . .
Si10 Ge3 Si12 111.36(14) . .
Si15 Ge3 Si12 19.21(9) . .
Si11 Ge3 Si12 105.61(13) . .
Si13 Ge3 Si16 108.44(13) . .
Si10 Ge3 Si16 90.26(12) . .
Si15 Ge3 Si16 106.37(12) . .
Si11 Ge3 Si16 22.81(9) . .
Si12 Ge3 Si16 101.78(13) . .
Si13 Ge3 Si9 26.45(8) . .
Si10 Ge3 Si9 111.82(9) . .
Si15 Ge3 Si9 92.21(12) . .
Si11 Ge3 Si9 110.91(14) . .
Si12 Ge3 Si9 108.03(13) . .
Si16 Ge3 Si9 132.00(13) . .
Si13 Ge3 Si14 111.14(9) . .
Si10 Ge3 Si14 25.05(8) . .
Si15 Ge3 Si14 106.93(13) . .
Si11 Ge3 Si14 131.43(13) . .
Si12 Ge3 Si14 91.72(13) . .
Si16 Ge3 Si14 110.09(12) . .
Si9 Ge3 Si14 105.76(9) . .
Si2 Ge2 Si3 111.41(5) . .
Si2 Ge2 Si8 111.39(6) . .
Si3 Ge2 Si8 108.11(6) . .
Si2 Ge2 Si7 107.57(5) . .
Si3 Ge2 Si7 112.11(6) . .
Si8 Ge2 Si7 106.16(6) . .
Si5 Ge1 Si6 106.39(6) . .
Si5 Ge1 Si1 110.61(6) . .
Si6 Ge1 Si1 108.23(6) . .
Si5 Ge1 Si4 108.81(6) . .
Si6 Ge1 Si4 110.94(5) . .
Si1 Ge1 Si4 111.73(6) . .
C2 Si1 C1 106.6(2) . .
C2 Si1 Si2 109.06(17) . .
C1 Si1 Si2 108.13(17) . .
C2 Si1 Ge1 110.41(16) . .
C1 Si1 Ge1 109.66(17) . .
Si2 Si1 Ge1 112.80(6) . .
C3 Si2 C4 106.9(2) . .
C3 Si2 Si1 107.67(17) . .
C4 Si2 Si1 107.82(16) . .
C3 Si2 Ge2 110.22(16) . .
C4 Si2 Ge2 109.91(15) . .
Si1 Si2 Ge2 114.00(6) . .
C5 Si3 C6 107.0(3) . .
C5 Si3 Si4 108.18(18) . .
C6 Si3 Si4 107.50(18) . .
C5 Si3 Ge2 110.12(17) . .
C6 Si3 Ge2 110.43(18) . .
Si4 Si3 Ge2 113.40(6) . .
C8 Si4 C7 106.5(2) . .
C8 Si4 Si3 107.08(18) . .
C7 Si4 Si3 108.30(18) . .
C8 Si4 Ge1 109.67(17) . .
C7 Si4 Ge1 111.43(17) . .
Si3 Si4 Ge1 113.52(6) . .
C11 Si5 C10 108.4(3) . .
C11 Si5 C9 108.6(3) . .
C10 Si5 C9 106.4(3) . .
C11 Si5 Ge1 109.7(2) . .
C10 Si5 Ge1 111.03(19) . .
C9 Si5 Ge1 112.48(19) . .
C12 Si6 C14 107.3(3) . .
C12 Si6 C13 108.5(3) . .
C14 Si6 C13 106.9(3) . .
C12 Si6 Ge1 111.2(2) . .
C14 Si6 Ge1 112.14(19) . .
C13 Si6 Ge1 110.6(2) . .
C15 Si7 C17 106.9(3) . .
C15 Si7 C16 108.6(3) . .
C17 Si7 C16 107.8(3) . .
C15 Si7 Ge2 112.26(18) . .
C17 Si7 Ge2 111.39(18) . .
C16 Si7 Ge2 109.74(18) . .
C19 Si8 C18 107.3(2) . .
C19 Si8 C20 108.3(3) . .
C18 Si8 C20 108.0(3) . .
C19 Si8 Ge2 112.19(16) . .
C18 Si8 Ge2 111.03(19) . .
C20 Si8 Ge2 109.93(18) . .
Si14 C25 Si10 31.88(12) . .

loop_
_geom_bond_atom_site_label_1
_geom_bond_atom_site_label_2
_geom_bond_distance
_geom_bond_site_symmetry_2
Si9 C22 1.826(19) .
Si9 C21 1.898(9) .
Si9 Si14 2.340(4) 2_575
Si9 Ge3 2.404(3) .
Si14 C25 1.867(5) .
Si14 C26 1.897(9) .
Si14 Si9 2.340(4) 2_575
Si14 Ge3 2.406(3) .
Si12 C34 1.855(13) .
Si12 C36 1.856(5) .
Si12 C35 1.871(12) .
Si12 Ge3 2.396(4) .
Si16 C32 1.847(10) .
Si16 C31 1.8773 .
Si16 C33 1.906(14) .
Si16 Ge3 2.396(3) .
Si11 C29 1.845(12) .
Si11 C28 1.847(12) .
Si11 C30 1.875(14) .
Si11 Ge3 2.394(3) .
Si13 C24 1.865(19) .
Si13 C23 1.876(9) .
Si13 Si10 2.341(4) 2_575
Si13 Ge3 2.368(3) .
Si10 C27 1.893(10) .
Si10 C25 1.906(5) .
Si10 Si13 2.341(4) 2_575
Si10 Ge3 2.373(3) .
Si15 C38 1.857(11) .
Si15 C39 1.871(12) .
Si15 C37 1.872(12) .
Si15 Ge3 2.385(4) .
Ge2 Si2 2.3845(14) .
Ge2 Si3 2.3888(15) .
Ge2 Si8 2.3902(14) .
Ge2 Si7 2.3906(15) .
Ge1 Si5 2.3860(15) .
Ge1 Si6 2.3896(16) .
Ge1 Si1 2.3937(16) .
Ge1 Si4 2.3944(15) .
Si1 C2 1.886(4) .
Si1 C1 1.890(4) .
Si1 Si2 2.3398(18) .
Si2 C3 1.882(4) .
Si2 C4 1.887(4) .
Si3 C5 1.881(5) .
Si3 C6 1.891(5) .
Si3 Si4 2.3436(19) .
Si4 C8 1.885(5) .
Si4 C7 1.889(5) .
Si5 C11 1.851(6) .
Si5 C10 1.863(6) .
Si5 C9 1.879(6) .
Si6 C12 1.848(6) .
Si6 C14 1.862(6) .
Si6 C13 1.896(6) .
Si7 C15 1.869(5) .
Si7 C17 1.871(5) .
Si7 C16 1.872(5) .
Si8 C19 1.869(5) .
Si8 C18 1.873(5) .
Si8 C20 1.873(5) .

loop_
_geom_torsion_atom_site_label_1
_geom_torsion_atom_site_label_2
_geom_torsion_atom_site_label_3
_geom_torsion_atom_site_label_4
_geom_torsion
_geom_torsion_site_symmetry_1
_geom_torsion_site_symmetry_2
_geom_torsion_site_symmetry_3
_geom_torsion_site_symmetry_4
C24 Si13 Ge3 Si10 -179.6(4) . . . .
C23 Si13 Ge3 Si10 -67.0(4) . . . .
Si10 Si13 Ge3 Si10 54.3(2) 2_575 . . .
C24 Si13 Ge3 Si15 34.0(5) . . . .
C23 Si13 Ge3 Si15 146.6(4) . . . .
Si10 Si13 Ge3 Si15 -92.09(17) 2_575 . . .
C24 Si13 Ge3 Si11 -69.7(5) . . . .
C23 Si13 Ge3 Si11 42.8(4) . . . .
Si10 Si13 Ge3 Si11 164.12(17) 2_575 . . .
C24 Si13 Ge3 Si12 41.9(5) . . . .
C23 Si13 Ge3 Si12 154.4(4) . . . .
Si10 Si13 Ge3 Si12 -84.24(19) 2_575 . . .
C24 Si13 Ge3 Si16 -84.1(5) . . . .
C23 Si13 Ge3 Si16 28.5(4) . . . .
Si10 Si13 Ge3 Si16 149.80(17) 2_575 . . .
C24 Si13 Ge3 Si9 71.9(5) . . . .
C23 Si13 Ge3 Si9 -175.6(4) . . . .
Si10 Si13 Ge3 Si9 -54.2(2) 2_575 . . .
C24 Si13 Ge3 Si14 154.8(4) . . . .
C23 Si13 Ge3 Si14 -92.6(4) . . . .
Si10 Si13 Ge3 Si14 28.7(2) 2_575 . . .
C27 Si10 Ge3 Si13 68.1(4) . . . .
C25 Si10 Ge3 Si13 -173.9(2) . . . .
Si13 Si10 Ge3 Si13 -54.7(2) 2_575 . . .
C27 Si10 Ge3 Si15 -152.6(4) . . . .
C25 Si10 Ge3 Si15 -34.6(3) . . . .
Si13 Si10 Ge3 Si15 84.6(2) 2_575 . . .
C27 Si10 Ge3 Si11 -27.8(4) . . . .
C25 Si10 Ge3 Si11 90.2(3) . . . .
Si13 Si10 Ge3 Si11 -150.57(16) 2_575 . . .
C27 Si10 Ge3 Si12 -143.9(4) . . . .
C25 Si10 Ge3 Si12 -25.9(3) . . . .
Si13 Si10 Ge3 Si12 93.34(18) 2_575 . . .
C27 Si10 Ge3 Si16 -41.1(4) . . . .
C25 Si10 Ge3 Si16 76.9(2) . . . .
Si13 Si10 Ge3 Si16 -163.89(16) 2_575 . . .
C27 Si10 Ge3 Si9 95.2(4) . . . .
C25 Si10 Ge3 Si9 -146.9(2) . . . .
Si13 Si10 Ge3 Si9 -27.6(2) 2_575 . . .
C27 Si10 Ge3 Si14 175.6(5) . . . .
C25 Si10 Ge3 Si14 -66.4(3) . . . .
Si13 Si10 Ge3 Si14 52.8(2) 2_575 . . .
C38 Si15 Ge3 Si13 46.9(5) . . . .
C39 Si15 Ge3 Si13 167.1(5) . . . .
C37 Si15 Ge3 Si13 -73.0(5) . . . .
C38 Si15 Ge3 Si10 -89.7(5) . . . .
C39 Si15 Ge3 Si10 30.6(6) . . . .
C37 Si15 Ge3 Si10 150.5(5) . . . .
C38 Si15 Ge3 Si11 143.0(5) . . . .
C39 Si15 Ge3 Si11 -96.8(6) . . . .
C37 Si15 Ge3 Si11 23.1(5) . . . .
C38 Si15 Ge3 Si12 -115.1(7) . . . .
C39 Si15 Ge3 Si12 5.1(6) . . . .
C37 Si15 Ge3 Si12 125.0(8) . . . .
C38 Si15 Ge3 Si16 166.2(5) . . . .
C39 Si15 Ge3 Si16 -73.6(6) . . . .
C37 Si15 Ge3 Si16 46.3(5) . . . .
C38 Si15 Ge3 Si9 31.0(5) . . . .
C39 Si15 Ge3 Si9 151.3(5) . . . .
C37 Si15 Ge3 Si9 -88.8(5) . . . .
C38 Si15 Ge3 Si14 -76.2(5) . . . .
C39 Si15 Ge3 Si14 44.1(5) . . . .
C37 Si15 Ge3 Si14 163.9(5) . . . .
C29 Si11 Ge3 Si13 -31.5(6) . . . .
C28 Si11 Ge3 Si13 87.5(6) . . . .
C30 Si11 Ge3 Si13 -153.0(6) . . . .
C29 Si11 Ge3 Si10 74.8(6) . . . .
C28 Si11 Ge3 Si10 -166.2(6) . . . .
C30 Si11 Ge3 Si10 -46.7(6) . . . .
C29 Si11 Ge3 Si15 -145.9(6) . . . .
C28 Si11 Ge3 Si15 -26.9(7) . . . .
C30 Si11 Ge3 Si15 92.5(6) . . . .
C29 Si11 Ge3 Si12 -165.5(6) . . . .
C28 Si11 Ge3 Si12 -46.5(7) . . . .
C30 Si11 Ge3 Si12 73.0(6) . . . .
C29 Si11 Ge3 Si16 111.3(7) . . . .
C28 Si11 Ge3 Si16 -129.7(7) . . . .
C30 Si11 Ge3 Si16 -10.3(6) . . . .
C29 Si11 Ge3 Si9 -48.7(6) . . . .
C28 Si11 Ge3 Si9 70.3(6) . . . .
C30 Si11 Ge3 Si9 -170.2(6) . . . .
C29 Si11 Ge3 Si14 87.8(6) . . . .
C28 Si11 Ge3 Si14 -153.2(6) . . . .
C30 Si11 Ge3 Si14 -33.8(6) . . . .
C34 Si12 Ge3 Si13 -36.9(6) . . . .
C36 Si12 Ge3 Si13 83.1(4) . . . .
C35 Si12 Ge3 Si13 -156.2(5) . . . .
C34 Si12 Ge3 Si10 -173.6(5) . . . .
C36 Si12 Ge3 Si10 -53.6(4) . . . .
C35 Si12 Ge3 Si10 67.1(5) . . . .
C34 Si12 Ge3 Si15 -14.6(6) . . . .
C36 Si12 Ge3 Si15 105.4(6) . . . .
C35 Si12 Ge3 Si15 -133.9(8) . . . .
C34 Si12 Ge3 Si11 68.2(6) . . . .
C36 Si12 Ge3 Si11 -171.7(4) . . . .
C35 Si12 Ge3 Si11 -51.0(6) . . . .
C34 Si12 Ge3 Si16 91.4(6) . . . .
C36 Si12 Ge3 Si16 -148.6(4) . . . .
C35 Si12 Ge3 Si16 -27.9(5) . . . .
C34 Si12 Ge3 Si9 -50.5(6) . . . .
C36 Si12 Ge3 Si9 69.6(4) . . . .
C35 Si12 Ge3 Si9 -169.8(5) . . . .
C34 Si12 Ge3 Si14 -157.7(6) . . . .
C36 Si12 Ge3 Si14 -37.6(4) . . . .
C35 Si12 Ge3 Si14 83.0(5) . . . .
C32 Si16 Ge3 Si13 -71.4(4) . . . .
C31 Si16 Ge3 Si13 167.9(3) . . . .
C33 Si16 Ge3 Si13 49.2(5) . . . .
C32 Si16 Ge3 Si10 34.7(4) . . . .
C31 Si16 Ge3 Si10 -85.9(3) . . . .
C33 Si16 Ge3 Si10 155.4(5) . . . .
C32 Si16 Ge3 Si15 165.9(4) . . . .
C31 Si16 Ge3 Si15 45.2(3) . . . .
C33 Si16 Ge3 Si15 -73.5(5) . . . .
C32 Si16 Ge3 Si11 -111.1(6) . . . .
C31 Si16 Ge3 Si11 128.3(4) . . . .
C33 Si16 Ge3 Si11 9.6(6) . . . .
C32 Si16 Ge3 Si12 146.6(4) . . . .
C31 Si16 Ge3 Si12 26.0(3) . . . .
C33 Si16 Ge3 Si12 -92.7(5) . . . .
C32 Si16 Ge3 Si9 -85.5(4) . . . .
C31 Si16 Ge3 Si9 153.8(3) . . . .
C33 Si16 Ge3 Si9 35.1(5) . . . .
C32 Si16 Ge3 Si14 50.4(4) . . . .
C31 Si16 Ge3 Si14 -70.3(3) . . . .
C33 Si16 Ge3 Si14 171.0(5) . . . .
C22 Si9 Ge3 Si13 -72.1(6) . . . .
C21 Si9 Ge3 Si13 174.2(4) . . . .
Si14 Si9 Ge3 Si13 51.05(19) 2_575 . . .
C22 Si9 Ge3 Si10 -152.3(6) . . . .
C21 Si9 Ge3 Si10 94.0(3) . . . .
Si14 Si9 Ge3 Si10 -29.1(2) 2_575 . . .
C22 Si9 Ge3 Si15 73.7(6) . . . .
C21 Si9 Ge3 Si15 -40.0(3) . . . .
Si14 Si9 Ge3 Si15 -163.14(15) 2_575 . . .
C22 Si9 Ge3 Si11 -30.5(6) . . . .
C21 Si9 Ge3 Si11 -144.2(3) . . . .
Si14 Si9 Ge3 Si11 92.69(16) 2_575 . . .
C22 Si9 Ge3 Si12 84.8(6) . . . .
C21 Si9 Ge3 Si12 -28.9(4) . . . .
Si14 Si9 Ge3 Si12 -152.02(15) 2_575 . . .
C22 Si9 Ge3 Si16 -40.8(6) . . . .
C21 Si9 Ge3 Si16 -154.5(3) . . . .
Si14 Si9 Ge3 Si16 82.39(18) 2_575 . . .
C22 Si9 Ge3 Si14 -178.0(6) . . . .
C21 Si9 Ge3 Si14 68.3(3) . . . .
Si14 Si9 Ge3 Si14 -54.86(19) 2_575 . . .
C25 Si14 Ge3 Si13 150.0(2) . . . .
C26 Si14 Ge3 Si13 -91.7(4) . . . .
Si9 Si14 Ge3 Si13 28.7(2) 2_575 . . .
C25 Si14 Ge3 Si10 69.4(3) . . . .
C26 Si14 Ge3 Si10 -172.3(4) . . . .
Si9 Si14 Ge3 Si10 -51.9(2) 2_575 . . .
C25 Si14 Ge3 Si15 -85.3(2) . . . .
C26 Si14 Ge3 Si15 33.0(4) . . . .
Si9 Si14 Ge3 Si15 153.38(17) 2_575 . . .
C25 Si14 Ge3 Si11 39.3(3) . . . .
C26 Si14 Ge3 Si11 157.6(4) . . . .
Si9 Si14 Ge3 Si11 -82.00(19) 2_575 . . .
C25 Si14 Ge3 Si12 -73.4(2) . . . .
C26 Si14 Ge3 Si12 44.9(4) . . . .
Si9 Si14 Ge3 Si12 165.31(18) 2_575 . . .
C25 Si14 Ge3 Si16 29.8(2) . . . .
C26 Si14 Ge3 Si16 148.1(4) . . . .
Si9 Si14 Ge3 Si16 -91.47(16) 2_575 . . .
C25 Si14 Ge3 Si9 177.3(2) . . . .
C26 Si14 Ge3 Si9 -64.4(4) . . . .
Si9 Si14 Ge3 Si9 56.0(2) 2_575 . . .
Si5 Ge1 Si1 C2 -144.25(18) . . . .
Si6 Ge1 Si1 C2 -28.07(18) . . . .
Si4 Ge1 Si1 C2 94.37(18) . . . .
Si5 Ge1 Si1 C1 -27.13(19) . . . .
Si6 Ge1 Si1 C1 89.05(19) . . . .
Si4 Ge1 Si1 C1 -148.51(18) . . . .
Si5 Ge1 Si1 Si2 93.45(7) . . . .
Si6 Ge1 Si1 Si2 -150.37(6) . . . .
Si4 Ge1 Si1 Si2 -27.94(7) . . . .
C2 Si1 Si2 C3 59.5(2) . . . .
C1 Si1 Si2 C3 -56.0(2) . . . .
Ge1 Si1 Si2 C3 -177.42(16) . . . .
C2 Si1 Si2 C4 174.6(2) . . . .
C1 Si1 Si2 C4 59.1(2) . . . .
Ge1 Si1 Si2 C4 -62.35(17) . . . .
C2 Si1 Si2 Ge2 -63.09(18) . . . .
C1 Si1 Si2 Ge2 -178.58(17) . . . .
Ge1 Si1 Si2 Ge2 59.97(8) . . . .
Si3 Ge2 Si2 C3 -151.16(18) . . . .
Si8 Ge2 Si2 C3 -30.36(18) . . . .
Si7 Ge2 Si2 C3 85.59(18) . . . .
Si3 Ge2 Si2 C4 91.20(17) . . . .
Si8 Ge2 Si2 C4 -148.00(17) . . . .
Si7 Ge2 Si2 C4 -32.05(17) . . . .
Si3 Ge2 Si2 Si1 -29.97(7) . . . .
Si8 Ge2 Si2 Si1 90.84(7) . . . .
Si7 Ge2 Si2 Si1 -153.21(6) . . . .
Si2 Ge2 Si3 C5 93.71(19) . . . .
Si8 Ge2 Si3 C5 -28.99(19) . . . .
Si7 Ge2 Si3 C5 -145.67(19) . . . .
Si2 Ge2 Si3 C6 -148.38(19) . . . .
Si8 Ge2 Si3 C6 88.9(2) . . . .
Si7 Ge2 Si3 C6 -27.8(2) . . . .
Si2 Ge2 Si3 Si4 -27.66(8) . . . .
Si8 Ge2 Si3 Si4 -150.36(6) . . . .
Si7 Ge2 Si3 Si4 92.96(7) . . . .
C5 Si3 Si4 C8 58.0(3) . . . .
C6 Si3 Si4 C8 -57.1(3) . . . .
Ge2 Si3 Si4 C8 -179.52(17) . . . .
C5 Si3 Si4 C7 172.5(2) . . . .
C6 Si3 Si4 C7 57.4(3) . . . .
Ge2 Si3 Si4 C7 -65.00(18) . . . .
C5 Si3 Si4 Ge1 -63.15(19) . . . .
C6 Si3 Si4 Ge1 -178.33(19) . . . .
Ge2 Si3 Si4 Ge1 59.31(8) . . . .
Si5 Ge1 Si4 C8 88.75(19) . . . .
Si6 Ge1 Si4 C8 -27.96(19) . . . .
Si1 Ge1 Si4 C8 -148.83(18) . . . .
Si5 Ge1 Si4 C7 -28.93(19) . . . .
Si6 Ge1 Si4 C7 -145.64(18) . . . .
Si1 Ge1 Si4 C7 93.49(19) . . . .
Si5 Ge1 Si4 Si3 -151.53(7) . . . .
Si6 Ge1 Si4 Si3 91.76(8) . . . .
Si1 Ge1 Si4 Si3 -29.11(8) . . . .
Si6 Ge1 Si5 C11 73.9(3) . . . .
Si1 Ge1 Si5 C11 -168.8(3) . . . .
Si4 Ge1 Si5 C11 -45.7(3) . . . .
Si6 Ge1 Si5 C10 -46.0(2) . . . .
Si1 Ge1 Si5 C10 71.4(2) . . . .
Si4 Ge1 Si5 C10 -165.6(2) . . . .
Si6 Ge1 Si5 C9 -165.1(2) . . . .
Si1 Ge1 Si5 C9 -47.8(2) . . . .
Si4 Ge1 Si5 C9 75.3(2) . . . .
Si5 Ge1 Si6 C12 69.6(3) . . . .
Si1 Ge1 Si6 C12 -49.3(2) . . . .
Si4 Ge1 Si6 C12 -172.2(2) . . . .
Si5 Ge1 Si6 C14 -170.2(2) . . . .
Si1 Ge1 Si6 C14 70.9(2) . . . .
Si4 Ge1 Si6 C14 -52.0(2) . . . .
Si5 Ge1 Si6 C13 -51.0(3) . . . .
Si1 Ge1 Si6 C13 -169.9(3) . . . .
Si4 Ge1 Si6 C13 67.2(3) . . . .
Si2 Ge2 Si7 C15 74.1(2) . . . .
Si3 Ge2 Si7 C15 -48.7(2) . . . .
Si8 Ge2 Si7 C15 -166.5(2) . . . .
Si2 Ge2 Si7 C17 -166.05(19) . . . .
Si3 Ge2 Si7 C17 71.1(2) . . . .
Si8 Ge2 Si7 C17 -46.7(2) . . . .
Si2 Ge2 Si7 C16 -46.8(2) . . . .
Si3 Ge2 Si7 C16 -169.6(2) . . . .
Si8 Ge2 Si7 C16 72.6(2) . . . .
Si2 Ge2 Si8 C19 -49.66(19) . . . .
Si3 Ge2 Si8 C19 73.06(19) . . . .
Si7 Ge2 Si8 C19 -166.47(18) . . . .
Si2 Ge2 Si8 C18 70.4(2) . . . .
Si3 Ge2 Si8 C18 -166.92(19) . . . .
Si7 Ge2 Si8 C18 -46.5(2) . . . .
Si2 Ge2 Si8 C20 -170.3(2) . . . .
Si3 Ge2 Si8 C20 -47.5(2) . . . .
Si7 Ge2 Si8 C20 72.9(2) . . . .
C26 Si14 C25 Si10 171.9(4) . . . .
Si9 Si14 C25 Si10 55.9(2) 2_575 . . .
Ge3 Si14 C25 Si10 -69.0(2) . . . .
C27 Si10 C25 Si14 -168.0(5) . . . .
Si13 Si10 C25 Si14 -52.7(2) 2_575 . . .
Ge3 Si10 C25 Si14 71.2(2) . . . .
